data_7120870
loop_
_publ_author_name
'L\'opez-Alled, Carlos M.'
'Sanchez-Fernandez, Adrian'
'Edler, Karen J.'
'Sedgwick, Adam C.'
'Bull, Steven D.'
'McMullin, Claire L.'
'Kociok-K\"ohn, Gabriele'
'James, Tony D.'
'Wenk, Jannis'
'Lewis, Simon E.'

_publ_section_title
;
 Azulene--boronate esters: colorimetric indicators for fluoride in
 drinking water
;
_journal_name_full 'Chemical Communications'
_journal_paper_doi 10.1039/C7CC07416F
_journal_year 2017
_chemical_formula_moiety 'C16 H19 B O2'
_chemical_formula_sum 'C16 H19 B O2'
_chemical_formula_weight 254.12
_space_group_crystal_system monoclinic
_space_group_IT_number 14
_space_group_name_Hall '-P 2yn'
_space_group_name_H-M_alt 'P 1 21/n 1'
_symmetry_space_group_name_Hall '-P 2yn'
_symmetry_space_group_name_H-M 'P 1 21/n 1'
_atom_sites_solution_hydrogens geom
_audit_creation_method SHELXL-2014/7
_audit_update_record
;
2017-08-10 deposited with the CCDC.
2017-10-10 downloaded from the CCDC.
;
_cell_angle_alpha 90
_cell_angle_beta 99.589(13)
_cell_angle_gamma 90
_cell_formula_units_Z 4
_cell_length_a 10.4172(9)
_cell_length_b 11.5094(9)
_cell_length_c 12.3947(19)
_cell_measurement_reflns_used 1306
_cell_measurement_temperature 150(2)
_cell_measurement_theta_max 67.2600
_cell_measurement_theta_min 5.1150
_cell_volume 1465.3(3)
_computing_cell_refinement 'CrysAlisPro 1.171.38.41 (Rigaku OD, 2015)'
_computing_data_collection 'CrysAlisPro 1.171.38.41 (Rigaku OD, 2015)'
_computing_data_reduction 'CrysAlisPro 1.171.38.41 (Rigaku OD, 2015)'
_computing_molecular_graphics 'ORTEP3 for Windows - Farrugia, L. J. J. Appl. Crystallogr. 1997, 30, 565'
_computing_publication_material
;
 'WinGX publication routines, Farrugia, 
 L. J., J. Appl. Crystallogr., 1999, 32, 837-838
;
_computing_structure_refinement
;
 SHELXL-2014/8 (Sheldrick, 2014)
 Sheldrick GM (2008) Acta Crystallogr A64:112--122 and 
 C. B. H\"ubschle, G. M. Sheldrick and B. Dittrich
 ShelXle: a Qt graphical user interface for SHELXL
 J. Appl. Cryst., 44, (2011) 1281-1284.
;
_computing_structure_solution
; 
 SHELXT
 Sheldrick, G. M. (2008). Acta Cryst. A64, 112-122.
;
_diffrn_ambient_environment N~2~
_diffrn_ambient_temperature 150.00(10)
_diffrn_detector 'CCD plate'
_diffrn_detector_area_resol_mean 8.1150
_diffrn_detector_type EosS2
_diffrn_measured_fraction_theta_full 1.000
_diffrn_measured_fraction_theta_max 0.997
_diffrn_measurement_device 'four-circle diffractometer'
_diffrn_measurement_device_type 'SuperNova, Dual, Cu at zero, EosS2'
_diffrn_measurement_method '\w scans'
_diffrn_radiation_monochromator mirror
_diffrn_radiation_probe x-ray
_diffrn_radiation_type 'Cu K\a'
_diffrn_radiation_wavelength 1.54184
_diffrn_reflns_av_R_equivalents 0.0521
_diffrn_reflns_av_unetI/netI 0.0544
_diffrn_reflns_Laue_measured_fraction_full 1.000
_diffrn_reflns_Laue_measured_fraction_max 0.997
_diffrn_reflns_limit_h_max 12
_diffrn_reflns_limit_h_min -7
_diffrn_reflns_limit_k_max 13
_diffrn_reflns_limit_k_min -13
_diffrn_reflns_limit_l_max 14
_diffrn_reflns_limit_l_min -14
_diffrn_reflns_number 8634
_diffrn_reflns_point_group_measured_fraction_full 1.000
_diffrn_reflns_point_group_measured_fraction_max 0.997
_diffrn_reflns_theta_full 67.684
_diffrn_reflns_theta_max 68.416
_diffrn_reflns_theta_min 5.143
_diffrn_source 'micro-focus sealed X-ray tube'
_diffrn_source_type 'SuperNova (Cu) X-ray Source'
_exptl_absorpt_coefficient_mu 0.573
_exptl_absorpt_correction_T_max 1.00000
_exptl_absorpt_correction_T_min 0.91713
_exptl_absorpt_correction_type multi-scan
_exptl_absorpt_process_details
;
CrysAlisPro 1.171.38.41 (Rigaku Oxford Diffraction, 2015)
Empirical absorption correction using spherical harmonics,
 implemented in SCALE3 ABSPACK scaling algorithm.
;
_exptl_crystal_colour purple
_exptl_crystal_density_diffrn 1.152
_exptl_crystal_description plate
_exptl_crystal_F_000 544
_exptl_crystal_size_max 0.150
_exptl_crystal_size_mid 0.120
_exptl_crystal_size_min 0.030
_refine_diff_density_max 0.204
_refine_diff_density_min -0.220
_refine_diff_density_rms 0.043
_refine_ls_extinction_method none
_refine_ls_goodness_of_fit_ref 1.024
_refine_ls_hydrogen_treatment constr
_refine_ls_matrix_type full
_refine_ls_number_parameters 176
_refine_ls_number_reflns 2686
_refine_ls_number_restraints 0
_refine_ls_restrained_S_all 1.024
_refine_ls_R_factor_all 0.1015
_refine_ls_R_factor_gt 0.0637
_refine_ls_shift/su_max 0.000
_refine_ls_shift/su_mean 0.000
_refine_ls_structure_factor_coef Fsqd
_refine_ls_weighting_details 'w=1/[\s^2^(Fo^2^)+(0.0858P)^2^+0.2194P] where P=(Fo^2^+2Fc^2^)/3'
_refine_ls_weighting_scheme calc
_refine_ls_wR_factor_gt 0.1583
_refine_ls_wR_factor_ref 0.1844
_reflns_Friedel_coverage 0.000
_reflns_number_gt 1725
_reflns_number_total 2686
_reflns_threshold_expression 'I > 2\s(I)'
_cod_data_source_file c7cc07416f2.cif
_cod_data_source_block s16sel8
_cod_database_code 7120870
_shelx_shelxl_version_number 2014/7
_shelx_space_group_comment
;
The symmetry employed for this shelxl refinement is uniquely defined
by the following loop, which should always be used as a source of
symmetry information in preference to the above space-group names.
They are only intended as comments.
;
_shelx_estimated_absorpt_t_min 0.919
_shelx_estimated_absorpt_t_max 0.983
_oxdiff_exptl_absorpt_empirical_full_min 0.687
_oxdiff_exptl_absorpt_empirical_full_max 1.231
_oxdiff_exptl_absorpt_empirical_details
;
Empirical correction (ABSPACK) includes:
- Absorption correction using spherical harmonics
- Frame scaling
;

loop_
_space_group_symop_operation_xyz
'x, y, z'
'-x+1/2, y+1/2, -z+1/2'
'-x, -y, -z'
'x-1/2, -y-1/2, z-1/2'

loop_
_atom_site_label
_atom_site_type_symbol
_atom_site_fract_x
_atom_site_fract_y
_atom_site_fract_z
_atom_site_U_iso_or_equiv
_atom_site_adp_type
_atom_site_occupancy
_atom_site_site_symmetry_order
_atom_site_calc_flag
_atom_site_refinement_flags_posn
_atom_site_refinement_flags_adp
B B 0.5642(3) 0.5883(3) 0.2970(3) 0.0449(8) Uani 1 1 d . .
O1 O 0.6461(2) 0.51771(16) 0.36502(18) 0.0570(6) Uani 1 1 d . .
O2 O 0.54823(19) 0.55469(16) 0.19081(17) 0.0554(6) Uani 1 1 d . .
C1 C 0.7119(3) 0.4446(2) 0.2951(3) 0.0536(8) Uani 1 1 d . .
C2 C 0.7446(3) 0.3293(2) 0.3516(3) 0.0637(9) Uani 1 1 d . .
H2A H 0.7885 0.2793 0.3051 0.095 Uiso 1 1 calc R U
H2B H 0.6643 0.2916 0.3649 0.095 Uiso 1 1 calc R U
H2C H 0.8022 0.3423 0.4216 0.095 Uiso 1 1 calc R U
C3 C 0.8367(3) 0.5072(3) 0.2813(4) 0.0819(13) Uani 1 1 d . .
H3A H 0.8847 0.4604 0.2353 0.123 Uiso 1 1 calc R U
H3B H 0.8906 0.5189 0.3532 0.123 Uiso 1 1 calc R U
H3C H 0.8152 0.5828 0.2464 0.123 Uiso 1 1 calc R U
C4 C 0.6123(3) 0.4412(3) 0.1889(3) 0.0617(8) Uani 1 1 d . .
C5 C 0.5075(4) 0.3496(3) 0.1912(4) 0.1046(17) Uani 1 1 d . .
H5A H 0.5441 0.2724 0.1825 0.157 Uiso 1 1 calc R U
H5B H 0.4351 0.3640 0.1313 0.157 Uiso 1 1 calc R U
H5C H 0.4759 0.3536 0.2612 0.157 Uiso 1 1 calc R U
C6 C 0.6722(5) 0.4340(4) 0.0858(3) 0.1000(15) Uani 1 1 d . .
H6A H 0.7262 0.3641 0.0883 0.150 Uiso 1 1 calc R U
H6B H 0.7262 0.5029 0.0806 0.150 Uiso 1 1 calc R U
H6C H 0.6029 0.4305 0.0219 0.150 Uiso 1 1 calc R U
C7 C 0.5019(2) 0.6977(2) 0.3394(2) 0.0435(6) Uani 1 1 d . .
C8 C 0.5125(3) 0.7291(2) 0.4500(3) 0.0522(7) Uani 1 1 d . .
H8 H 0.5561 0.6842 0.5092 0.063 Uiso 1 1 calc R U
C9 C 0.4509(3) 0.8346(3) 0.4617(3) 0.0540(8) Uani 1 1 d . .
H9 H 0.4446 0.8721 0.5289 0.065 Uiso 1 1 calc R U
C10 C 0.3997(2) 0.8755(2) 0.3570(3) 0.0476(7) Uani 1 1 d . .
C11 C 0.3364(3) 0.9811(2) 0.3336(3) 0.0553(8) Uani 1 1 d . .
H11 H 0.3270 1.0274 0.3952 0.066 Uiso 1 1 calc R U
C12 C 0.2855(3) 1.0279(3) 0.2333(3) 0.0616(9) Uani 1 1 d . .
H12 H 0.2487 1.1032 0.2353 0.074 Uiso 1 1 calc R U
C13 C 0.2805(3) 0.9809(3) 0.1307(3) 0.0620(9) Uani 1 1 d . .
H13 H 0.2381 1.0273 0.0720 0.074 Uiso 1 1 calc R U
C14 C 0.3285(3) 0.8755(2) 0.1006(3) 0.0561(8) Uani 1 1 d . .
H14 H 0.3124 0.8593 0.0244 0.067 Uiso 1 1 calc R U
C15 C 0.3969(2) 0.7897(2) 0.1660(3) 0.0498(7) Uani 1 1 d . .
H15 H 0.4230 0.7243 0.1281 0.060 Uiso 1 1 calc R U
C16 C 0.4316(2) 0.7872(2) 0.2786(2) 0.0420(6) Uani 1 1 d . .

loop_
_atom_site_aniso_label
_atom_site_aniso_U_11
_atom_site_aniso_U_22
_atom_site_aniso_U_33
_atom_site_aniso_U_23
_atom_site_aniso_U_13
_atom_site_aniso_U_12
B 0.0357(15) 0.0365(16) 0.063(2) 0.0060(14) 0.0104(14) 0.0004(12)
O1 0.0590(12) 0.0436(11) 0.0683(15) -0.0012(10) 0.0106(10) 0.0176(9)
O2 0.0582(12) 0.0445(11) 0.0628(14) -0.0016(9) 0.0077(10) 0.0183(9)
C1 0.0511(16) 0.0369(14) 0.075(2) 0.0023(14) 0.0179(15) 0.0111(12)
C2 0.067(2) 0.0404(16) 0.087(2) 0.0088(15) 0.0203(17) 0.0163(14)
C3 0.0484(18) 0.0499(19) 0.152(4) 0.012(2) 0.031(2) 0.0091(15)
C4 0.0655(19) 0.0447(16) 0.074(2) -0.0074(15) 0.0100(16) 0.0205(14)
C5 0.069(2) 0.050(2) 0.185(5) -0.041(3) -0.009(3) 0.0089(18)
C6 0.127(4) 0.100(3) 0.077(3) -0.002(2) 0.028(2) 0.061(3)
C7 0.0339(13) 0.0346(13) 0.0623(18) -0.0007(12) 0.0088(11) -0.0013(10)
C8 0.0460(15) 0.0455(16) 0.065(2) 0.0034(14) 0.0102(13) 0.0057(12)
C9 0.0526(16) 0.0496(16) 0.063(2) -0.0079(14) 0.0179(14) -0.0014(13)
C10 0.0352(13) 0.0375(14) 0.072(2) -0.0036(13) 0.0156(13) -0.0012(11)
C11 0.0422(15) 0.0412(15) 0.085(2) -0.0055(15) 0.0170(15) 0.0011(12)
C12 0.0419(16) 0.0453(17) 0.097(3) 0.0017(17) 0.0110(16) 0.0074(13)
C13 0.0492(17) 0.0487(17) 0.084(3) 0.0104(17) -0.0006(16) 0.0050(14)
C14 0.0497(16) 0.0441(16) 0.071(2) 0.0013(15) 0.0003(14) 0.0032(13)
C15 0.0395(14) 0.0367(14) 0.073(2) -0.0013(13) 0.0096(13) -0.0012(11)
C16 0.0315(12) 0.0301(12) 0.0660(19) -0.0015(12) 0.0122(11) -0.0035(10)

loop_
_atom_type_symbol
_atom_type_description
_atom_type_scat_dispersion_real
_atom_type_scat_dispersion_imag
_atom_type_scat_source
C C 0.0181 0.0091 'International Tables Vol C Tables 4.2.6.8 and 6.1.1.4'
H H 0.0000 0.0000 'International Tables Vol C Tables 4.2.6.8 and 6.1.1.4'
B B 0.0090 0.0039 'International Tables Vol C Tables 4.2.6.8 and 6.1.1.4'
O O 0.0492 0.0322 'International Tables Vol C Tables 4.2.6.8 and 6.1.1.4'

loop_
_geom_angle_atom_site_label_1
_geom_angle_atom_site_label_2
_geom_angle_atom_site_label_3
_geom_angle
O2 B O1 113.1(2)
O2 B C7 124.8(3)
O1 B C7 122.0(3)
B O1 C1 106.5(2)
B O2 C4 106.7(2)
O1 C1 C2 108.8(2)
O1 C1 C3 106.8(2)
C2 C1 C3 109.7(3)
O1 C1 C4 101.9(2)
C2 C1 C4 116.3(3)
C3 C1 C4 112.6(3)
C1 C2 H2A 109.5
C1 C2 H2B 109.5
H2A C2 H2B 109.5
C1 C2 H2C 109.5
H2A C2 H2C 109.5
H2B C2 H2C 109.5
C1 C3 H3A 109.5
C1 C3 H3B 109.5
H3A C3 H3B 109.5
C1 C3 H3C 109.5
H3A C3 H3C 109.5
H3B C3 H3C 109.5
O2 C4 C6 108.3(3)
O2 C4 C5 106.6(3)
C6 C4 C5 112.1(3)
O2 C4 C1 102.0(2)
C6 C4 C1 114.2(3)
C5 C4 C1 112.7(3)
C4 C5 H5A 109.5
C4 C5 H5B 109.5
H5A C5 H5B 109.5
C4 C5 H5C 109.5
H5A C5 H5C 109.5
H5B C5 H5C 109.5
C4 C6 H6A 109.5
C4 C6 H6B 109.5
H6A C6 H6B 109.5
C4 C6 H6C 109.5
H6A C6 H6C 109.5
H6B C6 H6C 109.5
C8 C7 C16 106.5(2)
C8 C7 B 124.9(3)
C16 C7 B 128.6(3)
C9 C8 C7 111.4(3)
C9 C8 H8 124.3
C7 C8 H8 124.3
C8 C9 C10 107.9(3)
C8 C9 H9 126.1
C10 C9 H9 126.1
C11 C10 C9 125.6(3)
C11 C10 C16 127.8(3)
C9 C10 C16 106.6(2)
C12 C11 C10 128.9(3)
C12 C11 H11 115.5
C10 C11 H11 115.5
C13 C12 C11 129.1(3)
C13 C12 H12 115.4
C11 C12 H12 115.4
C12 C13 C14 129.3(3)
C12 C13 H13 115.4
C14 C13 H13 115.4
C13 C14 C15 129.4(3)
C13 C14 H14 115.3
C15 C14 H14 115.3
C16 C15 C14 128.5(3)
C16 C15 H15 115.7
C14 C15 H15 115.7
C15 C16 C7 125.5(2)
C15 C16 C10 126.8(2)
C7 C16 C10 107.7(2)

loop_
_geom_bond_atom_site_label_1
_geom_bond_atom_site_label_2
_geom_bond_distance
B O2 1.356(4)
B O1 1.363(4)
B C7 1.548(4)
O1 C1 1.458(3)
O2 C4 1.469(3)
C1 C2 1.513(4)
C1 C3 1.521(4)
C1 C4 1.535(5)
C2 H2A 0.9800
C2 H2B 0.9800
C2 H2C 0.9800
C3 H3A 0.9800
C3 H3B 0.9800
C3 H3C 0.9800
C4 C6 1.514(5)
C4 C5 1.521(5)
C5 H5A 0.9800
C5 H5B 0.9800
C5 H5C 0.9800
C6 H6A 0.9800
C6 H6B 0.9800
C6 H6C 0.9800
C7 C8 1.404(4)
C7 C16 1.408(4)
C8 C9 1.392(4)
C8 H8 0.9500
C9 C10 1.400(4)
C9 H9 0.9500
C10 C11 1.390(4)
C10 C16 1.482(4)
C11 C12 1.377(5)
C11 H11 0.9500
C12 C13 1.375(5)
C12 H12 0.9500
C13 C14 1.386(4)
C13 H13 0.9500
C14 C15 1.396(4)
C14 H14 0.9500
C15 C16 1.382(4)
C15 H15 0.9500

loop_
_geom_torsion_atom_site_label_1
_geom_torsion_atom_site_label_2
_geom_torsion_atom_site_label_3
_geom_torsion_atom_site_label_4
_geom_torsion
O2 B O1 C1 12.8(3)
C7 B O1 C1 -165.0(2)
O1 B O2 C4 8.1(3)
C7 B O2 C4 -174.2(3)
B O1 C1 C2 -150.1(3)
B O1 C1 C3 91.5(3)
B O1 C1 C4 -26.8(3)
B O2 C4 C6 -144.8(3)
B O2 C4 C5 94.4(3)
B O2 C4 C1 -24.0(3)
O1 C1 C4 O2 30.4(3)
C2 C1 C4 O2 148.6(3)
C3 C1 C4 O2 -83.7(3)
O1 C1 C4 C6 147.0(3)
C2 C1 C4 C6 -94.8(4)
C3 C1 C4 C6 32.9(4)
O1 C1 C4 C5 -83.6(3)
C2 C1 C4 C5 34.6(4)
C3 C1 C4 C5 162.4(3)
O2 B C7 C8 176.3(3)
O1 B C7 C8 -6.2(4)
O2 B C7 C16 -7.6(4)
O1 B C7 C16 170.0(2)
C16 C7 C8 C9 0.4(3)
B C7 C8 C9 177.3(2)
C7 C8 C9 C10 -0.9(3)
C8 C9 C10 C11 -176.7(3)
C8 C9 C10 C16 0.9(3)
C9 C10 C11 C12 178.9(3)
C16 C10 C11 C12 1.8(5)
C10 C11 C12 C13 2.2(5)
C11 C12 C13 C14 -2.0(6)
C12 C13 C14 C15 -1.4(6)
C13 C14 C15 C16 1.7(5)
C14 C15 C16 C7 -179.5(3)
C14 C15 C16 C10 2.1(4)
C8 C7 C16 C15 -178.5(2)
B C7 C16 C15 4.7(4)
C8 C7 C16 C10 0.2(3)
B C7 C16 C10 -176.5(2)
C11 C10 C16 C15 -4.5(4)
C9 C10 C16 C15 178.0(2)
C11 C10 C16 C7 176.8(3)
C9 C10 C16 C7 -0.7(3)
